data_7134366
loop_
_publ_author_name
'Qian, Xue-Wei'
'Lin, Hong'
'Hu, Tianjiao'
'Yang, Xiaodi'
'Sun, Xing-Wen'

_publ_section_title
;
 Synthesis of enantioenriched spirocyclic oxindoles catalyzed by
 bifunctional thiourea
;
_journal_issue 34
_journal_name_full 'Chemical Communications'
_journal_page_first 6348
_journal_page_last 6351
_journal_paper_doi 10.1039/D5CC00165J
_journal_volume 61
_journal_year 2025
_chemical_formula_moiety 'C28 H30 N2 O8'
_chemical_formula_sum 'C28 H30 N2 O8'
_chemical_formula_weight 522.54
_space_group_crystal_system monoclinic
_space_group_IT_number 4
_space_group_name_Hall 'P 2yb'
_space_group_name_H-M_alt 'P 1 21 1'
_atom_sites_solution_hydrogens geom
_audit_block_doi 10.5517/ccdc.csd.cc2j6zh7
_audit_creation_date 2024-02-01
_audit_creation_method
;
Olex2 1.3
(compiled 2020.11.12 svn.r5f609507 for OlexSys, GUI svn.r6408)
;
_audit_update_record
;
2024-02-02 deposited with the CCDC.	2025-03-21 downloaded from the CCDC.
;
_cell_angle_alpha 90
_cell_angle_beta 106.742(2)
_cell_angle_gamma 90
_cell_formula_units_Z 4
_cell_length_a 10.0574(5)
_cell_length_b 30.2497(16)
_cell_length_c 9.2025(5)
_cell_measurement_reflns_used 9510
_cell_measurement_temperature 173.0
_cell_measurement_theta_max 59.416
_cell_measurement_theta_min 3.993
_cell_volume 2681.0(2)
_computing_cell_refinement 'SAINT V8.40B (?, 2016)'
_computing_data_reduction 'SAINT V8.40B (?, 2016)'
_computing_molecular_graphics 'Olex2 1.3 (Dolomanov et al., 2009)'
_computing_publication_material 'Olex2 1.3 (Dolomanov et al., 2009)'
_computing_structure_refinement 'SHELXL 2018/3 (Sheldrick, 2015)'
_computing_structure_solution 'SHELXT 2018/2 (Sheldrick, 2018)'
_diffrn_ambient_temperature 173.0
_diffrn_measured_fraction_theta_full 0.987
_diffrn_measured_fraction_theta_max 0.986
_diffrn_measurement_device_type 'Bruker APEX-II CCD'
_diffrn_radiation_type GaK\a
_diffrn_radiation_wavelength 1.34139
_diffrn_reflns_av_R_equivalents 0.0290
_diffrn_reflns_av_unetI/netI 0.0166
_diffrn_reflns_Laue_measured_fraction_full 0.987
_diffrn_reflns_Laue_measured_fraction_max 0.986
_diffrn_reflns_limit_h_max 12
_diffrn_reflns_limit_h_min -12
_diffrn_reflns_limit_k_max 38
_diffrn_reflns_limit_k_min -38
_diffrn_reflns_limit_l_max 11
_diffrn_reflns_limit_l_min -11
_diffrn_reflns_number 90454
_diffrn_reflns_point_group_measured_fraction_full 0.987
_diffrn_reflns_point_group_measured_fraction_max 0.985
_diffrn_reflns_theta_full 53.594
_diffrn_reflns_theta_max 59.585
_diffrn_reflns_theta_min 4.736
_diffrn_source_current 2.86
_diffrn_source_power 0.1999426
_diffrn_source_voltage 69.91
_exptl_absorpt_coefficient_mu 0.505
_exptl_absorpt_correction_T_max 0.7516
_exptl_absorpt_correction_T_min 0.6078
_exptl_absorpt_correction_type multi-scan
_exptl_absorpt_process_details
;
SADABS-2016/2 (Bruker,2016/2) was used for absorption correction.
wR2(int) was 0.1020 before and 0.0516 after correction.
The Ratio of minimum to maximum transmission is 0.8087.
The \l/2 correction factor is Not present.
;
_exptl_crystal_colour colourless
_exptl_crystal_colour_primary colourless
_exptl_crystal_density_diffrn 1.295
_exptl_crystal_description block
_exptl_crystal_F_000 1104
_exptl_crystal_size_max 1
_exptl_crystal_size_mid 0.8
_exptl_crystal_size_min 0.5
_refine_diff_density_max 0.267
_refine_diff_density_min -0.257
_refine_diff_density_rms 0.032
_refine_ls_abs_structure_details
;
 Flack x determined using 5016 quotients [(I+)-(I-)]/[(I+)+(I-)]
 (Parsons, Flack and Wagner, Acta Cryst. B69 (2013) 249-259).
;
_refine_ls_abs_structure_Flack 0.34(7)
_refine_ls_extinction_method none
_refine_ls_goodness_of_fit_ref 1.051
_refine_ls_hydrogen_treatment constr
_refine_ls_matrix_type full
_refine_ls_number_parameters 697
_refine_ls_number_reflns 11743
_refine_ls_number_restraints 61
_refine_ls_restrained_S_all 1.064
_refine_ls_R_factor_all 0.0437
_refine_ls_R_factor_gt 0.0404
_refine_ls_shift/su_max 0.002
_refine_ls_shift/su_mean 0.000
_refine_ls_structure_factor_coef Fsqd
_refine_ls_weighting_details 'w=1/[\s^2^(Fo^2^)+(0.0470P)^2^+0.7515P] where P=(Fo^2^+2Fc^2^)/3'
_refine_ls_weighting_scheme calc
_refine_ls_wR_factor_gt 0.1006
_refine_ls_wR_factor_ref 0.1034
_reflns_Friedel_coverage 0.960
_reflns_Friedel_fraction_full 0.987
_reflns_Friedel_fraction_max 0.984
_reflns_number_gt 10906
_reflns_number_total 11743
_reflns_threshold_expression 'I > 2\s(I)'
_cod_data_source_file d5cc00165j2.cif
_cod_data_source_block ga_240201b
_cod_depositor_comments 'Adding full bibliography for 7134366.cif.'
_cod_database_code 7134366
_shelx_shelxl_version_number 2018/3
_shelx_space_group_comment
;
The symmetry employed for this shelxl refinement is uniquely defined
by the following loop, which should always be used as a source of
symmetry information in preference to the above space-group names.
They are only intended as comments.
;
_shelx_estimated_absorpt_t_max 0.786
_shelx_estimated_absorpt_t_min 0.632
_olex2_refinement_description
;
1. Fixed Uiso
 At 1.2 times of:
  All C(H) groups, All N(H) groups
 At 1.5 times of:
  All C(H,H,H) groups
2. Uiso/Uaniso restraints and constraints
Uanis(C39) \\sim Ueq, Uanis(C36) \\sim Ueq, Uanis(C37) \\sim Ueq, Uanis(C38)
\\sim Ueq: with sigma of 0.01 and sigma for terminal atoms of 0.02
Uanis(C15) \\sim Ueq, Uanis(C16) \\sim Ueq, Uanis(C2) \\sim Ueq, Uanis(C1)
\\sim Ueq: with sigma of 0.01 and sigma for terminal atoms of 0.02
Uanis(O7) \\sim Ueq, Uanis(C35) \\sim Ueq: with sigma of 0.01 and sigma for
terminal atoms of 0.02
3.a Ternary CH refined with riding coordinates:
 C14(H14), C11(H11), C40(H40), C43(H43)
3.b Aromatic/amide H refined with riding coordinates:
 N4(H4), N7(H7A), C7(H7), C57(H57), C9(H9), C18(H18), C19(H19), C20(H20),
 C21(H21), C25(H25), C26(H26), C27(H27), C28(H28), C29(H29), C45(H45), C46(H46),
  C50(H50), C51(H51), C52(H52), C53(H53)
3.c Idealised Me refined as rotating group:
 C1(H1A,H1B,H1C), C13(H13A,H13B,H13C), C15(H15A,H15B,H15C), C16(H16A,H16B,
 H16C), C22(H22A,H22B,H22C), C24(H24A,H24B,H24C), C37(H37A,H37B,H37C), C38(H38A,
 H38B,H38C), C39(H39A,H39B,H39C), C42(H42A,H42B,H42C), C48(H48A,H48B,H48C),
 C49(H49A,H49B,H49C)
;
_olex2_submission_special_instructions 'No special instructions were received'

loop_
_space_group_symop_operation_xyz
'x, y, z'
'-x, y+1/2, -z'

loop_
_atom_site_label
_atom_site_type_symbol
_atom_site_fract_x
_atom_site_fract_y
_atom_site_fract_z
_atom_site_U_iso_or_equiv
_atom_site_adp_type
_atom_site_occupancy
_atom_site_site_symmetry_order
_atom_site_calc_flag
_atom_site_refinement_flags_posn
_atom_site_refinement_flags_adp
_atom_site_refinement_flags_occupancy
_atom_site_disorder_assembly
_atom_site_disorder_group
O16 O 0.4039(3) 0.45490(9) 0.4307(3) 0.0338(6) Uani 1 1 d . . . . .
O2 O 0.4986(3) 0.52238(11) 0.4615(4) 0.0493(8) Uani 1 1 d . . . . .
O3 O 0.4483(3) 0.56916(10) 0.7365(3) 0.0399(6) Uani 1 1 d . . . . .
O4 O 0.1536(3) 0.52882(10) 0.8173(3) 0.0365(6) Uani 1 1 d . . . . .
O5 O -0.0986(2) 0.57841(11) 0.5318(3) 0.0365(6) Uani 1 1 d . . . . .
O6 O -0.0277(2) 0.53307(11) 0.3765(3) 0.0388(6) Uani 1 1 d . . . . .
O7 O 0.4402(3) 0.34775(11) 0.7428(4) 0.0528(8) Uani 1 1 d . U . . .
O8 O 0.5047(3) 0.47646(12) 1.0359(4) 0.0521(9) Uani 1 1 d . . . . .
O9 O 0.6006(2) 0.54334(9) 1.0676(3) 0.0338(6) Uani 1 1 d . . . . .
O10 O 1.0314(2) 0.46484(11) 1.1202(3) 0.0403(7) Uani 1 1 d . . . . .
O11 O 1.1016(2) 0.42013(11) 0.9642(3) 0.0386(6) Uani 1 1 d . . . . .
O12 O 0.8511(3) 0.46955(10) 0.6798(3) 0.0357(6) Uani 1 1 d . . . . .
O13 O 0.5574(3) 0.42774(10) 0.7610(3) 0.0377(6) Uani 1 1 d . . . . .
O15 O 0.4383(4) 0.32018(14) 0.9688(5) 0.0779(13) Uani 1 1 d . . . . .
O1 O 0.5595(3) 0.65091(11) 0.7541(4) 0.0525(8) Uani 1 1 d . . . . .
N2 N 0.4240(3) 0.62108(10) 0.5411(4) 0.0312(6) Uani 1 1 d . . . . .
C56 C 0.1434(3) 0.56904(11) 0.5838(4) 0.0221(6) Uani 1 1 d . . . . .
N4 N 0.1529(3) 0.60899(11) 0.6708(4) 0.0336(7) Uani 1 1 d . . . . .
H4 H 0.175485 0.606316 0.770191 0.040 Uiso 1 1 calc R U . . .
C14 C 0.2712(3) 0.51184(11) 0.4892(3) 0.0227(6) Uani 1 1 d . . . . .
H14 H 0.191896 0.501604 0.402667 0.027 Uiso 1 1 calc R U . . .
C6 C 0.3410(3) 0.62300(12) 0.3866(4) 0.0305(7) Uani 1 1 d . . . . .
N7 N 0.8521(3) 0.39027(11) 0.8268(4) 0.0317(6) Uani 1 1 d . . . . .
H7A H 0.834682 0.392680 0.727754 0.038 Uiso 1 1 calc R U . . .
C8 C 0.7590(3) 0.40990(12) 1.1401(4) 0.0281(7) Uani 1 1 d . . . . .
C1 C 0.6718(10) 0.6684(3) 1.0077(9) 0.122(3) Uani 1 1 d . U . . .
H1A H 0.582662 0.675268 1.025730 0.183 Uiso 1 1 calc R U . . .
H1B H 0.746228 0.684517 1.080962 0.183 Uiso 1 1 calc R U . . .
H1C H 0.689475 0.636572 1.019788 0.183 Uiso 1 1 calc R U . . .
C2 C 0.6674(6) 0.6824(2) 0.8457(8) 0.0789(19) Uani 1 1 d . U . . .
C3 C 0.5236(4) 0.65278(14) 0.6070(5) 0.0429(10) Uani 1 1 d . . . . .
C4 C 0.3903(3) 0.58296(12) 0.6120(4) 0.0279(7) Uani 1 1 d . . . . .
C5 C 0.2605(3) 0.56238(12) 0.5022(4) 0.0257(7) Uani 1 1 d . . . . .
C55 C 0.1297(4) 0.65118(13) 0.6118(4) 0.0325(8) Uani 1 1 d . . . . .
C7 C 0.0522(4) 0.66108(15) 0.4617(5) 0.0393(9) Uani 1 1 d . . . . .
H7 H 0.011119 0.637805 0.394375 0.047 Uiso 1 1 calc R U . . .
C57 C 0.0354(5) 0.70402(16) 0.4119(6) 0.0523(11) Uani 1 1 d . . . . .
H57 H -0.013203 0.710559 0.309408 0.063 Uiso 1 1 calc R U . . .
C9 C 0.0923(6) 0.73888(18) 0.5170(8) 0.0731(17) Uani 1 1 d . . . . .
H9 H 0.075244 0.768862 0.486571 0.088 Uiso 1 1 calc R U . . .
C10 C 0.1795(3) 0.52861(12) 0.6989(4) 0.0251(6) Uani 1 1 d . . . . .
C11 C 0.2524(4) 0.49230(12) 0.6372(4) 0.0263(6) Uani 1 1 d . . . . .
H11 H 0.346663 0.488072 0.710226 0.032 Uiso 1 1 calc R U . . .
C12 C 0.4035(3) 0.49795(13) 0.4589(4) 0.0266(7) Uani 1 1 d . . . . .
C13 C 0.5305(4) 0.43721(17) 0.4096(5) 0.0444(10) Uani 1 1 d . . . . .
H13A H 0.542173 0.406471 0.444646 0.067 Uiso 1 1 calc R U . . .
H13B H 0.609728 0.454801 0.468155 0.067 Uiso 1 1 calc R U . . .
H13C H 0.525616 0.438363 0.301769 0.067 Uiso 1 1 calc R U . . .
O14 O 0.5668(4) 0.67881(14) 0.5291(6) 0.0777(12) Uani 1 1 d . . . . .
C15 C 0.8016(6) 0.6765(2) 0.8094(11) 0.106(3) Uani 1 1 d . U . . .
H15A H 0.825731 0.645055 0.814160 0.159 Uiso 1 1 calc R U . . .
H15B H 0.874889 0.692907 0.883050 0.159 Uiso 1 1 calc R U . . .
H15C H 0.792481 0.687745 0.707054 0.159 Uiso 1 1 calc R U . . .
C16 C 0.6058(8) 0.73013(19) 0.8121(11) 0.106(3) Uani 1 1 d . U . . .
H16A H 0.605527 0.738999 0.709590 0.160 Uiso 1 1 calc R U . . .
H16B H 0.662730 0.750843 0.886161 0.160 Uiso 1 1 calc R U . . .
H16C H 0.510509 0.730410 0.819518 0.160 Uiso 1 1 calc R U . . .
C17 C 0.2438(3) 0.58814(12) 0.3580(4) 0.0280(7) Uani 1 1 d . . . . .
C18 C 0.1545(4) 0.58246(14) 0.2139(4) 0.0364(8) Uani 1 1 d . . . . .
H18 H 0.089940 0.558725 0.192832 0.044 Uiso 1 1 calc R U . . .
C19 C 0.1607(5) 0.61212(18) 0.0997(5) 0.0470(10) Uani 1 1 d . . . . .
H19 H 0.101723 0.608155 -0.000608 0.056 Uiso 1 1 calc R U . . .
C20 C 0.2528(5) 0.64735(16) 0.1326(6) 0.0496(11) Uani 1 1 d . . . . .
H20 H 0.251368 0.668404 0.055609 0.060 Uiso 1 1 calc R U . . .
C21 C 0.3475(4) 0.65271(14) 0.2762(5) 0.0410(9) Uani 1 1 d . . . . .
H21 H 0.413812 0.675970 0.296427 0.049 Uiso 1 1 calc R U . . .
C22 C 0.1765(5) 0.44854(14) 0.6211(5) 0.0421(9) Uani 1 1 d . . . . .
H22A H 0.094053 0.449669 0.532767 0.063 Uiso 1 1 calc R U . . .
H22B H 0.148165 0.442816 0.712675 0.063 Uiso 1 1 calc R U . . .
H22C H 0.238083 0.424821 0.607242 0.063 Uiso 1 1 calc R U . . .
C23 C -0.0011(3) 0.55817(12) 0.4846(4) 0.0280(7) Uani 1 1 d . . . . .
C24 C -0.2392(4) 0.5696(2) 0.4482(6) 0.0563(12) Uani 1 1 d . . . . .
H24A H -0.260463 0.584343 0.349331 0.084 Uiso 1 1 calc R U . . .
H24B H -0.301221 0.580825 0.504692 0.084 Uiso 1 1 calc R U . . .
H24C H -0.252477 0.537674 0.433320 0.084 Uiso 1 1 calc R U . . .
C25 C 0.1919(6) 0.68676(16) 0.7052(6) 0.0520(12) Uani 1 1 d . . . . .
H25 H 0.251019 0.680967 0.804182 0.062 Uiso 1 1 calc R U . . .
C26 C 0.1689(7) 0.7293(2) 0.6566(8) 0.0760(18) Uani 1 1 d . . . . .
H26 H 0.208602 0.752609 0.724153 0.091 Uiso 1 1 calc R U . . .
C27 C 0.9046(6) 0.26002(17) 0.9966(7) 0.0623(13) Uani 1 1 d . . . . .
H27 H 0.913874 0.230734 1.035491 0.075 Uiso 1 1 calc R U . . .
C28 C 0.9659(5) 0.29327(18) 1.0811(7) 0.0614(14) Uani 1 1 d . . . . .
H28 H 1.024167 0.287205 1.180295 0.074 Uiso 1 1 calc R U . . .
C29 C 0.9494(4) 0.33747(15) 1.0318(5) 0.0448(10) Uani 1 1 d . . . . .
H29 H 0.992809 0.360585 1.098628 0.054 Uiso 1 1 calc R U . . .
C30 C 0.8709(4) 0.34705(13) 0.8876(5) 0.0330(8) Uani 1 1 d . . . . .
C31 C 0.8584(3) 0.43034(13) 0.9099(4) 0.0279(7) Uani 1 1 d . . . . .
C32 C 0.7460(3) 0.43584(11) 0.9980(3) 0.0219(6) Uani 1 1 d . . . . .
C33 C 0.6145(3) 0.41526(12) 0.8879(4) 0.0287(7) Uani 1 1 d . . . . .
N34 N 0.5789(3) 0.37791(10) 0.9589(4) 0.0333(7) Uani 1 1 d . . . . .
C35 C 0.4777(4) 0.34493(15) 0.8942(6) 0.0504(12) Uani 1 1 d . U . . .
C36 C 0.3408(6) 0.3154(2) 0.6524(9) 0.081(2) Uani 1 1 d . U . . .
C37 C 0.3968(9) 0.2697(2) 0.6796(11) 0.114(3) Uani 1 1 d . U . . .
H37A H 0.328073 0.248793 0.619750 0.171 Uiso 1 1 calc R U . . .
H37B H 0.416708 0.262525 0.787652 0.171 Uiso 1 1 calc R U . . .
H37C H 0.482363 0.267572 0.649434 0.171 Uiso 1 1 calc R U . . .
C38 C 0.3230(8) 0.3310(2) 0.4957(8) 0.104(3) Uani 1 1 d . U . . .
H38A H 0.256928 0.311758 0.424206 0.155 Uiso 1 1 calc R U . . .
H38B H 0.412670 0.330199 0.473696 0.155 Uiso 1 1 calc R U . . .
H38C H 0.287500 0.361355 0.485201 0.155 Uiso 1 1 calc R U . . .
C39 C 0.2028(6) 0.3203(3) 0.6898(13) 0.125(4) Uani 1 1 d . U . . .
H39A H 0.212885 0.308915 0.792170 0.188 Uiso 1 1 calc R U . . .
H39B H 0.130686 0.303421 0.616241 0.188 Uiso 1 1 calc R U . . .
H39C H 0.176435 0.351524 0.684934 0.188 Uiso 1 1 calc R U . . .
C40 C 0.7336(3) 0.48662(11) 1.0088(4) 0.0246(7) Uani 1 1 d . . . . .
H40 H 0.812104 0.497322 1.095358 0.030 Uiso 1 1 calc R U . . .
C41 C 0.5984(3) 0.50070(13) 1.0372(4) 0.0278(7) Uani 1 1 d . . . . .
C42 C 0.4746(4) 0.56133(17) 1.0915(5) 0.0449(10) Uani 1 1 d . . . . .
H42A H 0.489635 0.592384 1.122145 0.067 Uiso 1 1 calc R U . . .
H42B H 0.450479 0.544491 1.171286 0.067 Uiso 1 1 calc R U . . .
H42C H 0.398583 0.559254 0.997033 0.067 Uiso 1 1 calc R U . . .
C43 C 0.7525(3) 0.50579(12) 0.8603(4) 0.0277(7) Uani 1 1 d . . . . .
H43 H 0.658943 0.510829 0.786788 0.033 Uiso 1 1 calc R U . . .
C44 C 0.8252(3) 0.46949(12) 0.8000(4) 0.0268(7) Uani 1 1 d . . . . .
C45 C 0.8241(7) 0.26897(16) 0.8455(7) 0.0651(15) Uani 1 1 d . . . . .
H45 H 0.779927 0.245531 0.780785 0.078 Uiso 1 1 calc R U . . .
C46 C 0.8102(5) 0.31307(16) 0.7920(6) 0.0509(11) Uani 1 1 d . . . . .
H46 H 0.758936 0.319228 0.690004 0.061 Uiso 1 1 calc R U . . .
C47 C 1.0086(3) 0.44026(12) 1.0156(4) 0.0269(7) Uani 1 1 d . . . . .
C48 C 1.2452(4) 0.4300(2) 1.0518(6) 0.0615(14) Uani 1 1 d . . . . .
H48A H 1.307695 0.408080 1.028252 0.092 Uiso 1 1 calc R U . . .
H48B H 1.253290 0.428918 1.160483 0.092 Uiso 1 1 calc R U . . .
H48C H 1.270445 0.459568 1.025282 0.092 Uiso 1 1 calc R U . . .
C49 C 0.8336(6) 0.54921(14) 0.8833(6) 0.0525(12) Uani 1 1 d . . . . .
H49A H 0.836253 0.560747 0.784630 0.079 Uiso 1 1 calc R U . . .
H49B H 0.928601 0.543984 0.947363 0.079 Uiso 1 1 calc R U . . .
H49C H 0.788067 0.570749 0.932610 0.079 Uiso 1 1 calc R U . . .
C50 C 0.8480(4) 0.41657(13) 1.2843(4) 0.0353(8) Uani 1 1 d . . . . .
H50 H 0.908664 0.441332 1.305523 0.042 Uiso 1 1 calc R U . . .
C51 C 0.8466(5) 0.38609(17) 1.3977(5) 0.0442(10) Uani 1 1 d . . . . .
H51 H 0.910225 0.389014 1.496057 0.053 Uiso 1 1 calc R U . . .
C52 C 0.7532(5) 0.35195(19) 1.3667(6) 0.0529(12) Uani 1 1 d . . . . .
H52 H 0.753132 0.331633 1.445426 0.063 Uiso 1 1 calc R U . . .
C53 C 0.6595(5) 0.34591(15) 1.2260(6) 0.0472(11) Uani 1 1 d . . . . .
H53 H 0.594931 0.322164 1.207077 0.057 Uiso 1 1 calc R U . . .
C54 C 0.6630(4) 0.37612(13) 1.1120(4) 0.0333(8) Uani 1 1 d . . . . .

loop_
_atom_site_aniso_label
_atom_site_aniso_U_11
_atom_site_aniso_U_22
_atom_site_aniso_U_33
_atom_site_aniso_U_23
_atom_site_aniso_U_13
_atom_site_aniso_U_12
O16 0.0320(12) 0.0324(14) 0.0382(14) -0.0054(11) 0.0118(11) 0.0035(11)
O2 0.0359(14) 0.0368(16) 0.087(3) 0.0053(15) 0.0362(16) -0.0001(12)
O3 0.0319(12) 0.0396(15) 0.0407(15) 0.0038(12) -0.0012(10) -0.0016(11)
O4 0.0407(13) 0.0451(16) 0.0276(12) -0.0037(11) 0.0158(10) 0.0017(12)
O5 0.0236(11) 0.0497(17) 0.0378(14) -0.0060(12) 0.0112(10) 0.0049(11)
O6 0.0261(11) 0.0513(17) 0.0377(14) -0.0185(13) 0.0073(10) -0.0064(12)
O7 0.0399(15) 0.0379(17) 0.066(2) -0.0156(15) -0.0071(14) -0.0055(13)
O8 0.0316(14) 0.0502(19) 0.083(3) -0.0037(17) 0.0305(16) -0.0084(13)
O9 0.0272(11) 0.0392(15) 0.0339(13) -0.0062(11) 0.0069(10) 0.0092(11)
O10 0.0234(11) 0.0563(18) 0.0380(15) -0.0183(13) 0.0037(10) -0.0033(12)
O11 0.0213(10) 0.0487(17) 0.0469(15) -0.0154(13) 0.0115(11) -0.0054(11)
O12 0.0415(13) 0.0406(15) 0.0287(12) -0.0003(11) 0.0158(11) 0.0002(12)
O13 0.0304(12) 0.0424(15) 0.0321(13) 0.0013(11) -0.0039(9) -0.0145(11)
O15 0.069(2) 0.059(2) 0.095(3) 0.019(2) 0.007(2) -0.040(2)
O1 0.0439(16) 0.0300(15) 0.072(2) -0.0133(15) -0.0016(14) -0.0181(13)
N2 0.0246(13) 0.0252(16) 0.0436(18) 0.0011(13) 0.0096(12) -0.0043(12)
C56 0.0220(13) 0.0177(14) 0.0254(14) 0.0006(11) 0.0049(11) -0.0002(11)
N4 0.0372(15) 0.0305(16) 0.0288(15) -0.0110(13) 0.0027(12) -0.0012(13)
C14 0.0220(13) 0.0265(16) 0.0199(14) 0.0020(11) 0.0064(11) -0.0020(12)
C6 0.0283(16) 0.0215(17) 0.043(2) 0.0012(14) 0.0130(14) 0.0000(13)
N7 0.0371(15) 0.0256(15) 0.0286(14) -0.0029(12) 0.0035(12) 0.0050(12)
C8 0.0236(14) 0.0299(18) 0.0320(17) 0.0056(14) 0.0100(13) 0.0047(13)
C1 0.129(6) 0.101(6) 0.092(5) -0.036(5) -0.038(5) -0.032(5)
C2 0.062(3) 0.037(3) 0.102(4) -0.020(3) -0.032(3) -0.015(2)
C3 0.0330(18) 0.0277(19) 0.063(3) 0.0013(18) 0.0056(18) -0.0064(15)
C4 0.0211(14) 0.0267(17) 0.0330(18) -0.0023(14) 0.0031(12) -0.0012(13)
C5 0.0222(14) 0.0291(18) 0.0280(16) 0.0019(12) 0.0107(12) -0.0005(12)
C55 0.0236(15) 0.0301(18) 0.041(2) -0.0105(15) 0.0056(14) 0.0017(14)
C7 0.0324(18) 0.035(2) 0.043(2) 0.0008(16) -0.0005(15) 0.0023(15)
C57 0.051(2) 0.034(2) 0.064(3) 0.002(2) 0.003(2) 0.0043(18)
C9 0.062(3) 0.029(2) 0.111(5) -0.004(3) -0.003(3) 0.010(2)
C10 0.0186(13) 0.0311(17) 0.0236(15) 0.0007(13) 0.0027(11) -0.0040(12)
C11 0.0289(14) 0.0249(16) 0.0280(16) -0.0023(12) 0.0129(13) 0.0005(13)
C12 0.0247(14) 0.0332(18) 0.0213(15) 0.0024(13) 0.0054(12) 0.0038(14)
C13 0.0376(19) 0.054(3) 0.041(2) -0.0114(19) 0.0105(16) 0.0142(18)
O14 0.080(3) 0.051(2) 0.105(3) -0.004(2) 0.032(2) -0.040(2)
C15 0.050(3) 0.052(3) 0.177(8) 0.018(4) -0.031(4) -0.023(3)
C16 0.104(5) 0.025(2) 0.156(7) -0.025(3) -0.018(5) -0.002(3)
C17 0.0323(16) 0.0229(16) 0.0304(17) 0.0014(13) 0.0118(13) 0.0003(13)
C18 0.0319(17) 0.046(2) 0.0285(18) -0.0044(15) 0.0040(14) -0.0005(16)
C19 0.046(2) 0.057(3) 0.038(2) 0.012(2) 0.0122(17) 0.011(2)
C20 0.066(3) 0.036(2) 0.051(3) 0.0200(19) 0.025(2) 0.013(2)
C21 0.047(2) 0.0286(19) 0.051(2) 0.0108(17) 0.0201(18) 0.0016(16)
C22 0.059(2) 0.032(2) 0.044(2) 0.0041(15) 0.0278(18) -0.0068(16)
C23 0.0280(15) 0.0289(17) 0.0300(17) 0.0000(13) 0.0130(12) 0.0035(12)
C24 0.0271(17) 0.083(4) 0.061(3) -0.016(3) 0.0158(18) -0.004(2)
C25 0.070(3) 0.036(2) 0.047(3) -0.0184(18) 0.012(2) -0.012(2)
C26 0.085(4) 0.041(3) 0.089(5) -0.027(3) 0.003(3) 0.005(3)
C27 0.073(3) 0.027(2) 0.086(4) 0.008(2) 0.020(3) 0.009(2)
C28 0.039(2) 0.048(3) 0.084(4) 0.023(3) -0.004(2) 0.011(2)
C29 0.039(2) 0.030(2) 0.058(3) 0.0000(18) 0.0029(18) 0.0034(16)
C30 0.0325(17) 0.0258(17) 0.043(2) -0.0027(15) 0.0144(15) 0.0049(14)
C31 0.0240(14) 0.0354(19) 0.0245(15) -0.0090(13) 0.0074(12) -0.0047(13)
C32 0.0179(12) 0.0209(15) 0.0238(15) -0.0031(11) 0.0011(11) -0.0042(11)
C33 0.0224(14) 0.0273(17) 0.0376(19) -0.0015(14) 0.0102(13) -0.0061(13)
N34 0.0310(14) 0.0238(16) 0.0447(18) -0.0031(13) 0.0101(13) -0.0079(12)
C35 0.036(2) 0.029(2) 0.085(4) -0.014(2) 0.016(2) -0.0136(17)
C36 0.061(3) 0.032(3) 0.120(5) -0.018(3) -0.022(3) -0.014(2)
C37 0.120(6) 0.045(3) 0.135(7) -0.034(4) -0.032(5) -0.004(4)
C38 0.121(5) 0.046(3) 0.096(5) -0.030(3) -0.044(4) -0.002(3)
C39 0.041(3) 0.083(5) 0.222(10) -0.016(6) -0.009(4) -0.030(3)
C40 0.0225(14) 0.0216(15) 0.0319(17) -0.0039(12) 0.0112(13) -0.0025(12)
C41 0.0278(15) 0.0315(17) 0.0272(16) 0.0026(14) 0.0129(13) 0.0009(14)
C42 0.0359(18) 0.055(3) 0.045(2) -0.0039(19) 0.0144(16) 0.0194(19)
C43 0.0269(14) 0.0277(17) 0.0306(17) 0.0050(13) 0.0115(13) -0.0025(13)
C44 0.0246(14) 0.0277(17) 0.0299(17) -0.0077(13) 0.0106(12) -0.0057(12)
C45 0.088(4) 0.023(2) 0.079(4) -0.008(2) 0.015(3) -0.007(2)
C46 0.057(3) 0.033(2) 0.055(3) -0.0070(19) 0.005(2) 0.0097(19)
C47 0.0144(12) 0.0367(18) 0.0267(16) -0.0038(13) 0.0013(10) -0.0061(12)
C48 0.0133(15) 0.089(4) 0.076(3) -0.026(3) 0.0028(17) 0.002(2)
C49 0.079(3) 0.031(2) 0.066(3) -0.0163(19) 0.050(3) -0.0235(19)
C50 0.0393(18) 0.0347(19) 0.0335(19) 0.0114(15) 0.0132(15) 0.0060(15)
C51 0.051(2) 0.051(3) 0.0311(19) 0.0151(18) 0.0131(16) 0.0117(19)
C52 0.061(3) 0.054(3) 0.051(3) 0.028(2) 0.027(2) 0.016(2)
C53 0.052(2) 0.029(2) 0.069(3) 0.0140(19) 0.030(2) 0.0024(17)
C54 0.0363(18) 0.0282(19) 0.0385(19) 0.0057(15) 0.0158(15) 0.0039(14)

loop_
_atom_type_symbol
_atom_type_description
_atom_type_scat_dispersion_real
_atom_type_scat_dispersion_imag
_atom_type_scat_source
C C 0.0137 0.0067 'International Tables Vol C Tables 4.2.6.8 and 6.1.1.4'
H H 0.0000 0.0000 'International Tables Vol C Tables 4.2.6.8 and 6.1.1.4'
N N 0.0241 0.0134 'International Tables Vol C Tables 4.2.6.8 and 6.1.1.4'
O O 0.0389 0.0241 'International Tables Vol C Tables 4.2.6.8 and 6.1.1.4'

loop_
_geom_angle_atom_site_label_1
_geom_angle_atom_site_label_2
_geom_angle_atom_site_label_3
_geom_angle
_geom_angle_site_symmetry_1
_geom_angle_site_symmetry_3
_geom_angle_publ_flag
C12 O16 C13 116.2(3) . . ?
C23 O5 C24 116.6(3) . . ?
C35 O7 C36 119.2(5) . . ?
C41 O9 C42 115.9(3) . . ?
C47 O11 C48 113.5(3) . . ?
C3 O1 C2 119.7(4) . . ?
C3 N2 C6 123.1(3) . . ?
C3 N2 C4 126.8(3) . . ?
C4 N2 C6 110.1(3) . . ?
N4 C56 C5 115.6(3) . . ?
N4 C56 C10 108.0(3) . . ?
N4 C56 C23 114.7(3) . . ?
C5 C56 C10 99.2(2) . . ?
C23 C56 C5 113.8(3) . . ?
C23 C56 C10 103.3(3) . . ?
C56 N4 H4 117.2 . . ?
C55 N4 C56 125.5(3) . . ?
C55 N4 H4 117.2 . . ?
C5 C14 H14 108.2 . . ?
C5 C14 C11 106.4(3) . . ?
C11 C14 H14 108.2 . . ?
C12 C14 H14 108.2 . . ?
C12 C14 C5 112.3(3) . . ?
C12 C14 C11 113.5(3) . . ?
C17 C6 N2 109.3(3) . . ?
C21 C6 N2 128.7(4) . . ?
C21 C6 C17 122.0(4) . . ?
C30 N7 H7A 116.8 . . ?
C30 N7 C31 126.5(3) . . ?
C31 N7 H7A 116.8 . . ?
C50 C8 C32 129.0(3) . . ?
C54 C8 C32 110.1(3) . . ?
C54 C8 C50 120.8(3) . . ?
H1A C1 H1B 109.5 . . ?
H1A C1 H1C 109.5 . . ?
H1B C1 H1C 109.5 . . ?
C2 C1 H1A 109.5 . . ?
C2 C1 H1B 109.5 . . ?
C2 C1 H1C 109.5 . . ?
O1 C2 C1 100.6(5) . . ?
O1 C2 C16 107.0(4) . . ?
C1 C2 C16 110.1(7) . . ?
C15 C2 O1 110.6(5) . . ?
C15 C2 C1 114.1(6) . . ?
C15 C2 C16 113.4(7) . . ?
O1 C3 N2 111.9(4) . . ?
O14 C3 O1 126.8(4) . . ?
O14 C3 N2 121.3(4) . . ?
O3 C4 N2 127.5(3) . . ?
O3 C4 C5 125.1(3) . . ?
N2 C4 C5 107.4(3) . . ?
C14 C5 C56 104.0(2) . . ?
C4 C5 C56 104.2(3) . . ?
C4 C5 C14 112.9(3) . . ?
C17 C5 C56 116.3(3) . . ?
C17 C5 C14 116.0(3) . . ?
C17 C5 C4 103.2(3) . . ?
N4 C55 C7 124.4(4) . . ?
N4 C55 C25 118.2(4) . . ?
C25 C55 C7 117.3(4) . . ?
C55 C7 H7 119.7 . . ?
C57 C7 C55 120.6(4) . . ?
C57 C7 H7 119.7 . . ?
C7 C57 H57 120.5 . . ?
C7 C57 C9 119.0(5) . . ?
C9 C57 H57 120.5 . . ?
C57 C9 H9 120.0 . . ?
C26 C9 C57 120.0(5) . . ?
C26 C9 H9 120.0 . . ?
O4 C10 C56 122.5(3) . . ?
O4 C10 C11 127.0(3) . . ?
C11 C10 C56 110.5(3) . . ?
C14 C11 H11 107.9 . . ?
C10 C11 C14 104.3(3) . . ?
C10 C11 H11 107.9 . . ?
C22 C11 C14 115.7(3) . . ?
C22 C11 C10 112.7(3) . . ?
C22 C11 H11 107.9 . . ?
O16 C12 C14 111.4(3) . . ?
O2 C12 O16 124.0(3) . . ?
O2 C12 C14 124.6(4) . . ?
O16 C13 H13A 109.5 . . ?
O16 C13 H13B 109.5 . . ?
O16 C13 H13C 109.5 . . ?
H13A C13 H13B 109.5 . . ?
H13A C13 H13C 109.5 . . ?
H13B C13 H13C 109.5 . . ?
C2 C15 H15A 109.5 . . ?
C2 C15 H15B 109.5 . . ?
C2 C15 H15C 109.5 . . ?
H15A C15 H15B 109.5 . . ?
H15A C15 H15C 109.5 . . ?
H15B C15 H15C 109.5 . . ?
C2 C16 H16A 109.5 . . ?
C2 C16 H16B 109.5 . . ?
C2 C16 H16C 109.5 . . ?
H16A C16 H16B 109.5 . . ?
H16A C16 H16C 109.5 . . ?
H16B C16 H16C 109.5 . . ?
C6 C17 C5 109.1(3) . . ?
C18 C17 C6 119.8(3) . . ?
C18 C17 C5 131.2(3) . . ?
C17 C18 H18 120.5 . . ?
C17 C18 C19 119.0(4) . . ?
C19 C18 H18 120.5 . . ?
C18 C19 H19 120.0 . . ?
C20 C19 C18 120.0(4) . . ?
C20 C19 H19 120.0 . . ?
C19 C20 H20 119.1 . . ?
C19 C20 C21 121.8(4) . . ?
C21 C20 H20 119.1 . . ?
C6 C21 C20 117.3(4) . . ?
C6 C21 H21 121.4 . . ?
C20 C21 H21 121.4 . . ?
C11 C22 H22A 109.5 . . ?
C11 C22 H22B 109.5 . . ?
C11 C22 H22C 109.5 . . ?
H22A C22 H22B 109.5 . . ?
H22A C22 H22C 109.5 . . ?
H22B C22 H22C 109.5 . . ?
O5 C23 C56 111.9(3) . . ?
O6 C23 O5 123.0(3) . . ?
O6 C23 C56 125.1(3) . . ?
O5 C24 H24A 109.5 . . ?
O5 C24 H24B 109.5 . . ?
O5 C24 H24C 109.5 . . ?
H24A C24 H24B 109.5 . . ?
H24A C24 H24C 109.5 . . ?
H24B C24 H24C 109.5 . . ?
C55 C25 H25 119.4 . . ?
C26 C25 C55 121.3(5) . . ?
C26 C25 H25 119.4 . . ?
C9 C26 C25 121.5(5) . . ?
C9 C26 H26 119.2 . . ?
C25 C26 H26 119.2 . . ?
C28 C27 H27 120.9 . . ?
C28 C27 C45 118.2(5) . . ?
C45 C27 H27 120.9 . . ?
C27 C28 H28 118.4 . . ?
C27 C28 C29 123.1(5) . . ?
C29 C28 H28 118.4 . . ?
C28 C29 H29 120.1 . . ?
C30 C29 C28 119.8(5) . . ?
C30 C29 H29 120.1 . . ?
C29 C30 N7 123.7(4) . . ?
C29 C30 C46 119.2(4) . . ?
C46 C30 N7 117.0(4) . . ?
N7 C31 C32 115.9(3) . . ?
N7 C31 C44 109.6(3) . . ?
N7 C31 C47 112.4(3) . . ?
C44 C31 C32 101.9(3) . . ?
C44 C31 C47 104.4(3) . . ?
C47 C31 C32 111.4(3) . . ?
C8 C32 C31 119.9(3) . . ?
C8 C32 C33 101.8(3) . . ?
C8 C32 C40 116.9(3) . . ?
C33 C32 C31 103.0(2) . . ?
C33 C32 C40 111.9(3) . . ?
C40 C32 C31 102.7(2) . . ?
O13 C33 C32 126.0(3) . . ?
O13 C33 N34 126.2(3) . . ?
N34 C33 C32 107.7(3) . . ?
C33 N34 C35 128.0(4) . . ?
C33 N34 C54 109.5(3) . . ?
C54 N34 C35 122.5(4) . . ?
O7 C35 N34 110.1(4) . . ?
O15 C35 O7 128.0(4) . . ?
O15 C35 N34 121.9(5) . . ?
O7 C36 C37 111.1(5) . . ?
O7 C36 C38 102.2(5) . . ?
O7 C36 C39 108.7(6) . . ?
C37 C36 C39 112.0(8) . . ?
C38 C36 C37 113.3(7) . . ?
C38 C36 C39 109.0(7) . . ?
C36 C37 H37A 109.5 . . ?
C36 C37 H37B 109.5 . . ?
C36 C37 H37C 109.5 . . ?
H37A C37 H37B 109.5 . . ?
H37A C37 H37C 109.5 . . ?
H37B C37 H37C 109.5 . . ?
C36 C38 H38A 109.5 . . ?
C36 C38 H38B 109.5 . . ?
C36 C38 H38C 109.5 . . ?
H38A C38 H38B 109.5 . . ?
H38A C38 H38C 109.5 . . ?
H38B C38 H38C 109.5 . . ?
C36 C39 H39A 109.5 . . ?
C36 C39 H39B 109.5 . . ?
C36 C39 H39C 109.5 . . ?
H39A C39 H39B 109.5 . . ?
H39A C39 H39C 109.5 . . ?
H39B C39 H39C 109.5 . . ?
C32 C40 H40 108.2 . . ?
C41 C40 C32 112.5(3) . . ?
C41 C40 H40 108.2 . . ?
C41 C40 C43 113.1(3) . . ?
C43 C40 C32 106.4(3) . . ?
C43 C40 H40 108.2 . . ?
O8 C41 O9 124.7(3) . . ?
O8 C41 C40 124.8(4) . . ?
O9 C41 C40 110.5(3) . . ?
O9 C42 H42A 109.5 . . ?
O9 C42 H42B 109.5 . . ?
O9 C42 H42C 109.5 . . ?
H42A C42 H42B 109.5 . . ?
H42A C42 H42C 109.5 . . ?
H42B C42 H42C 109.5 . . ?
C40 C43 H43 108.9 . . ?
C44 C43 C40 104.3(3) . . ?
C44 C43 H43 108.9 . . ?
C44 C43 C49 112.4(3) . . ?
C49 C43 C40 113.4(3) . . ?
C49 C43 H43 108.9 . . ?
O12 C44 C31 122.9(3) . . ?
O12 C44 C43 126.2(3) . . ?
C43 C44 C31 110.9(3) . . ?
C27 C45 H45 120.3 . . ?
C46 C45 C27 119.5(5) . . ?
C46 C45 H45 120.3 . . ?
C30 C46 C45 120.0(5) . . ?
C30 C46 H46 120.0 . . ?
C45 C46 H46 120.0 . . ?
O10 C47 O11 126.3(3) . . ?
O10 C47 C31 123.3(3) . . ?
O11 C47 C31 110.2(3) . . ?
O11 C48 H48A 109.5 . . ?
O11 C48 H48B 109.5 . . ?
O11 C48 H48C 109.5 . . ?
H48A C48 H48B 109.5 . . ?
H48A C48 H48C 109.5 . . ?
H48B C48 H48C 109.5 . . ?
C43 C49 H49A 109.5 . . ?
C43 C49 H49B 109.5 . . ?
C43 C49 H49C 109.5 . . ?
H49A C49 H49B 109.5 . . ?
H49A C49 H49C 109.5 . . ?
H49B C49 H49C 109.5 . . ?
C8 C50 H50 120.8 . . ?
C8 C50 C51 118.5(4) . . ?
C51 C50 H50 120.8 . . ?
C50 C51 H51 120.1 . . ?
C52 C51 C50 119.8(4) . . ?
C52 C51 H51 120.1 . . ?
C51 C52 H52 118.7 . . ?
C51 C52 C53 122.6(4) . . ?
C53 C52 H52 118.7 . . ?
C52 C53 H53 121.3 . . ?
C52 C53 C54 117.4(4) . . ?
C54 C53 H53 121.3 . . ?
C8 C54 N34 110.0(3) . . ?
C8 C54 C53 120.7(4) . . ?
C53 C54 N34 129.2(4) . . ?

loop_
_geom_bond_atom_site_label_1
_geom_bond_atom_site_label_2
_geom_bond_distance
_geom_bond_site_symmetry_2
_geom_bond_publ_flag
O16 C12 1.328(5) . ?
O16 C13 1.446(4) . ?
O2 C12 1.203(5) . ?
O3 C4 1.201(4) . ?
O4 C10 1.191(4) . ?
O5 C23 1.331(4) . ?
O5 C24 1.426(5) . ?
O6 C23 1.218(4) . ?
O7 C35 1.337(6) . ?
O7 C36 1.473(6) . ?
O8 C41 1.191(5) . ?
O9 C41 1.318(5) . ?
O9 C42 1.453(4) . ?
O10 C47 1.185(5) . ?
O11 C47 1.313(4) . ?
O11 C48 1.467(4) . ?
O12 C44 1.207(4) . ?
O13 C33 1.204(5) . ?
O15 C35 1.160(6) . ?
O1 C2 1.506(5) . ?
O1 C3 1.298(6) . ?
N2 C6 1.427(5) . ?
N2 C3 1.393(5) . ?
N2 C4 1.413(5) . ?
C56 N4 1.438(4) . ?
C56 C5 1.581(4) . ?
C56 C10 1.590(5) . ?
C56 C23 1.513(5) . ?
N4 H4 0.8800 . ?
N4 C55 1.380(5) . ?
C14 H14 1.0000 . ?
C14 C5 1.540(5) . ?
C14 C11 1.545(4) . ?
C14 C12 1.497(4) . ?
C6 C17 1.410(5) . ?
C6 C21 1.372(5) . ?
N7 H7A 0.8800 . ?
N7 C30 1.413(5) . ?
N7 C31 1.425(5) . ?
C8 C32 1.498(5) . ?
C8 C50 1.385(5) . ?
C8 C54 1.378(5) . ?
C1 H1A 0.9800 . ?
C1 H1B 0.9800 . ?
C1 H1C 0.9800 . ?
C1 C2 1.538(12) . ?
C2 C15 1.492(11) . ?
C2 C16 1.567(9) . ?
C3 O14 1.225(6) . ?
C4 C5 1.534(5) . ?
C5 C17 1.507(5) . ?
C55 C7 1.409(6) . ?
C55 C25 1.406(6) . ?
C7 H7 0.9500 . ?
C7 C57 1.371(6) . ?
C57 H57 0.9500 . ?
C57 C9 1.434(8) . ?
C9 H9 0.9500 . ?
C9 C26 1.326(9) . ?
C10 C11 1.518(5) . ?
C11 H11 1.0000 . ?
C11 C22 1.514(5) . ?
C13 H13A 0.9800 . ?
C13 H13B 0.9800 . ?
C13 H13C 0.9800 . ?
C15 H15A 0.9800 . ?
C15 H15B 0.9800 . ?
C15 H15C 0.9800 . ?
C16 H16A 0.9800 . ?
C16 H16B 0.9800 . ?
C16 H16C 0.9800 . ?
C17 C18 1.381(5) . ?
C18 H18 0.9500 . ?
C18 C19 1.397(6) . ?
C19 H19 0.9500 . ?
C19 C20 1.387(8) . ?
C20 H20 0.9500 . ?
C20 C21 1.398(7) . ?
C21 H21 0.9500 . ?
C22 H22A 0.9800 . ?
C22 H22B 0.9800 . ?
C22 H22C 0.9800 . ?
C24 H24A 0.9800 . ?
C24 H24B 0.9800 . ?
C24 H24C 0.9800 . ?
C25 H25 0.9500 . ?
C25 C26 1.359(8) . ?
C26 H26 0.9500 . ?
C27 H27 0.9500 . ?
C27 C28 1.311(8) . ?
C27 C45 1.419(8) . ?
C28 H28 0.9500 . ?
C28 C29 1.406(6) . ?
C29 H29 0.9500 . ?
C29 C30 1.366(6) . ?
C30 C46 1.376(6) . ?
C31 C32 1.579(4) . ?
C31 C44 1.530(5) . ?
C31 C47 1.572(4) . ?
C32 C33 1.546(4) . ?
C32 C40 1.547(4) . ?
C33 N34 1.402(5) . ?
N34 C35 1.427(5) . ?
N34 C54 1.420(5) . ?
C36 C37 1.487(9) . ?
C36 C38 1.478(11) . ?
C36 C39 1.530(12) . ?
C37 H37A 0.9800 . ?
C37 H37B 0.9800 . ?
C37 H37C 0.9800 . ?
C38 H38A 0.9800 . ?
C38 H38B 0.9800 . ?
C38 H38C 0.9800 . ?
C39 H39A 0.9800 . ?
C39 H39B 0.9800 . ?
C39 H39C 0.9800 . ?
C40 H40 1.0000 . ?
C40 C41 1.518(4) . ?
C40 C43 1.546(4) . ?
C42 H42A 0.9800 . ?
C42 H42B 0.9800 . ?
C42 H42C 0.9800 . ?
C43 H43 1.0000 . ?
C43 C44 1.510(5) . ?
C43 C49 1.528(5) . ?
C45 H45 0.9500 . ?
C45 C46 1.415(7) . ?
C46 H46 0.9500 . ?
C48 H48A 0.9800 . ?
C48 H48B 0.9800 . ?
C48 H48C 0.9800 . ?
C49 H49A 0.9800 . ?
C49 H49B 0.9800 . ?
C49 H49C 0.9800 . ?
C50 H50 0.9500 . ?
C50 C51 1.396(5) . ?
C51 H51 0.9500 . ?
C51 C52 1.370(8) . ?
C52 H52 0.9500 . ?
C52 C53 1.377(7) . ?
C53 H53 0.9500 . ?
C53 C54 1.400(6) . ?

loop_
_geom_torsion_atom_site_label_1
_geom_torsion_atom_site_label_2
_geom_torsion_atom_site_label_3
_geom_torsion_atom_site_label_4
_geom_torsion
_geom_torsion_site_symmetry_1
_geom_torsion_site_symmetry_2
_geom_torsion_site_symmetry_3
_geom_torsion_site_symmetry_4
_geom_torsion_publ_flag
O3 C4 C5 C56 65.8(4) . . . . ?
O3 C4 C5 C14 -46.3(4) . . . . ?
O3 C4 C5 C17 -172.3(3) . . . . ?
O4 C10 C11 C14 -174.2(3) . . . . ?
O4 C10 C11 C22 59.5(5) . . . . ?
O13 C33 N34 C35 5.9(6) . . . . ?
O13 C33 N34 C54 -175.4(4) . . . . ?
N2 C6 C17 C5 1.6(4) . . . . ?
N2 C6 C17 C18 -178.0(3) . . . . ?
N2 C6 C21 C20 -179.6(4) . . . . ?
N2 C4 C5 C56 -112.4(3) . . . . ?
N2 C4 C5 C14 135.5(3) . . . . ?
N2 C4 C5 C17 9.5(3) . . . . ?
C56 N4 C55 C7 21.3(6) . . . . ?
C56 N4 C55 C25 -156.1(4) . . . . ?
C56 C5 C17 C6 106.6(3) . . . . ?
C56 C5 C17 C18 -73.9(5) . . . . ?
C56 C10 C11 C14 4.1(3) . . . . ?
C56 C10 C11 C22 -122.2(3) . . . . ?
N4 C56 C5 C14 152.8(3) . . . . ?
N4 C56 C5 C4 34.4(4) . . . . ?
N4 C56 C5 C17 -78.4(4) . . . . ?
N4 C56 C10 O4 31.5(4) . . . . ?
N4 C56 C10 C11 -146.9(3) . . . . ?
N4 C56 C23 O5 -21.0(4) . . . . ?
N4 C56 C23 O6 160.9(4) . . . . ?
N4 C55 C7 C57 -179.4(4) . . . . ?
N4 C55 C25 C26 -177.3(5) . . . . ?
C14 C5 C17 C6 -130.7(3) . . . . ?
C14 C5 C17 C18 48.8(5) . . . . ?
C6 N2 C3 O1 163.2(3) . . . . ?
C6 N2 C3 O14 -15.9(6) . . . . ?
C6 N2 C4 O3 172.7(3) . . . . ?
C6 N2 C4 C5 -9.1(4) . . . . ?
C6 C17 C18 C19 -1.3(5) . . . . ?
N7 C30 C46 C45 -179.6(5) . . . . ?
N7 C31 C32 C8 73.9(4) . . . . ?
N7 C31 C32 C33 -38.0(4) . . . . ?
N7 C31 C32 C40 -154.4(3) . . . . ?
N7 C31 C44 O12 -30.0(5) . . . . ?
N7 C31 C44 C43 147.7(3) . . . . ?
N7 C31 C47 O10 -160.6(4) . . . . ?
N7 C31 C47 O11 23.9(4) . . . . ?
C8 C32 C33 O13 174.5(3) . . . . ?
C8 C32 C33 N34 -9.0(3) . . . . ?
C8 C32 C40 C41 -67.2(4) . . . . ?
C8 C32 C40 C43 168.5(3) . . . . ?
C8 C50 C51 C52 -3.5(6) . . . . ?
C2 O1 C3 N2 179.4(4) . . . . ?
C2 O1 C3 O14 -1.6(7) . . . . ?
C3 O1 C2 C1 178.9(5) . . . . ?
C3 O1 C2 C15 -60.1(7) . . . . ?
C3 O1 C2 C16 63.9(8) . . . . ?
C3 N2 C6 C17 -175.7(3) . . . . ?
C3 N2 C6 C21 4.3(6) . . . . ?
C3 N2 C4 O3 -6.6(6) . . . . ?
C3 N2 C4 C5 171.5(3) . . . . ?
C4 N2 C6 C17 4.9(4) . . . . ?
C4 N2 C6 C21 -175.1(3) . . . . ?
C4 N2 C3 O1 -17.5(6) . . . . ?
C4 N2 C3 O14 163.4(4) . . . . ?
C4 C5 C17 C6 -6.7(4) . . . . ?
C4 C5 C17 C18 172.8(4) . . . . ?
C5 C56 N4 C55 69.6(4) . . . . ?
C5 C56 C10 O4 152.4(3) . . . . ?
C5 C56 C10 C11 -26.0(3) . . . . ?
C5 C56 C23 O5 -157.2(3) . . . . ?
C5 C56 C23 O6 24.7(5) . . . . ?
C5 C14 C11 C10 20.8(3) . . . . ?
C5 C14 C11 C22 145.1(3) . . . . ?
C5 C14 C12 O16 -172.8(3) . . . . ?
C5 C14 C12 O2 8.2(5) . . . . ?
C5 C17 C18 C19 179.2(4) . . . . ?
C55 C7 C57 C9 -3.0(7) . . . . ?
C55 C25 C26 C9 -3.2(10) . . . . ?
C7 C55 C25 C26 5.1(7) . . . . ?
C7 C57 C9 C26 5.1(9) . . . . ?
C57 C9 C26 C25 -2.0(11) . . . . ?
C10 C56 N4 C55 179.6(3) . . . . ?
C10 C56 C5 C14 37.7(3) . . . . ?
C10 C56 C5 C4 -80.8(3) . . . . ?
C10 C56 C5 C17 166.4(3) . . . . ?
C10 C56 C23 O5 96.3(3) . . . . ?
C10 C56 C23 O6 -81.8(4) . . . . ?
C11 C14 C5 C56 -37.9(3) . . . . ?
C11 C14 C5 C4 74.4(3) . . . . ?
C11 C14 C5 C17 -166.9(3) . . . . ?
C11 C14 C12 O16 66.5(4) . . . . ?
C11 C14 C12 O2 -112.5(4) . . . . ?
C12 C14 C5 C56 -162.6(3) . . . . ?
C12 C14 C5 C4 -50.3(3) . . . . ?
C12 C14 C5 C17 68.4(4) . . . . ?
C12 C14 C11 C10 144.7(3) . . . . ?
C12 C14 C11 C22 -90.9(4) . . . . ?
C13 O16 C12 O2 3.0(5) . . . . ?
C13 O16 C12 C14 -176.0(3) . . . . ?
C17 C6 C21 C20 0.4(6) . . . . ?
C17 C18 C19 C20 -1.8(6) . . . . ?
C18 C19 C20 C21 4.3(7) . . . . ?
C19 C20 C21 C6 -3.6(6) . . . . ?
C21 C6 C17 C5 -178.4(3) . . . . ?
C21 C6 C17 C18 2.0(5) . . . . ?
C23 C56 N4 C55 -65.8(4) . . . . ?
C23 C56 C5 C14 -71.3(3) . . . . ?
C23 C56 C5 C4 170.2(3) . . . . ?
C23 C56 C5 C17 57.4(4) . . . . ?
C23 C56 C10 O4 -90.3(4) . . . . ?
C23 C56 C10 C11 91.3(3) . . . . ?
C24 O5 C23 O6 -0.4(6) . . . . ?
C24 O5 C23 C56 -178.6(4) . . . . ?
C25 C55 C7 C57 -1.9(6) . . . . ?
C27 C28 C29 C30 -2.7(8) . . . . ?
C27 C45 C46 C30 -2.0(8) . . . . ?
C28 C27 C45 C46 -1.2(9) . . . . ?
C28 C29 C30 N7 -178.0(4) . . . . ?
C28 C29 C30 C46 -0.7(7) . . . . ?
C29 C30 C46 C45 2.9(7) . . . . ?
C30 N7 C31 C32 -62.7(5) . . . . ?
C30 N7 C31 C44 -177.3(3) . . . . ?
C30 N7 C31 C47 67.0(4) . . . . ?
C31 N7 C30 C29 -27.2(6) . . . . ?
C31 N7 C30 C46 155.5(4) . . . . ?
C31 C32 C33 O13 -60.7(4) . . . . ?
C31 C32 C33 N34 115.7(3) . . . . ?
C31 C32 C40 C41 159.4(3) . . . . ?
C31 C32 C40 C43 35.0(3) . . . . ?
C32 C8 C50 C51 -176.1(3) . . . . ?
C32 C8 C54 N34 -2.4(4) . . . . ?
C32 C8 C54 C53 176.9(3) . . . . ?
C32 C31 C44 O12 -153.3(3) . . . . ?
C32 C31 C44 C43 24.4(3) . . . . ?
C32 C31 C47 O10 -28.5(5) . . . . ?
C32 C31 C47 O11 155.9(3) . . . . ?
C32 C33 N34 C35 -170.5(4) . . . . ?
C32 C33 N34 C54 8.2(4) . . . . ?
C32 C40 C41 O8 -7.5(5) . . . . ?
C32 C40 C41 O9 170.9(3) . . . . ?
C32 C40 C43 C44 -20.2(3) . . . . ?
C32 C40 C43 C49 -142.7(3) . . . . ?
C33 C32 C40 C41 49.6(4) . . . . ?
C33 C32 C40 C43 -74.8(3) . . . . ?
C33 N34 C35 O7 14.9(6) . . . . ?
C33 N34 C35 O15 -165.3(5) . . . . ?
C33 N34 C54 C8 -3.8(4) . . . . ?
C33 N34 C54 C53 177.0(4) . . . . ?
C35 O7 C36 C37 -61.3(9) . . . . ?
C35 O7 C36 C38 177.6(5) . . . . ?
C35 O7 C36 C39 62.4(7) . . . . ?
C35 N34 C54 C8 174.9(3) . . . . ?
C35 N34 C54 C53 -4.3(6) . . . . ?
C36 O7 C35 O15 -2.5(8) . . . . ?
C36 O7 C35 N34 177.3(4) . . . . ?
C40 C32 C33 O13 49.0(5) . . . . ?
C40 C32 C33 N34 -134.6(3) . . . . ?
C40 C43 C44 O12 174.4(3) . . . . ?
C40 C43 C44 C31 -3.2(4) . . . . ?
C41 C40 C43 C44 -144.2(3) . . . . ?
C41 C40 C43 C49 93.3(4) . . . . ?
C42 O9 C41 O8 -3.9(6) . . . . ?
C42 O9 C41 C40 177.8(3) . . . . ?
C43 C40 C41 O8 113.1(4) . . . . ?
C43 C40 C41 O9 -68.5(4) . . . . ?
C44 C31 C32 C8 -167.1(3) . . . . ?
C44 C31 C32 C33 80.9(3) . . . . ?
C44 C31 C32 C40 -35.4(3) . . . . ?
C44 C31 C47 O10 80.7(4) . . . . ?
C44 C31 C47 O11 -94.9(4) . . . . ?
C45 C27 C28 C29 3.6(9) . . . . ?
C47 C31 C32 C8 -56.3(4) . . . . ?
C47 C31 C32 C33 -168.3(3) . . . . ?
C47 C31 C32 C40 75.4(3) . . . . ?
C47 C31 C44 O12 90.6(4) . . . . ?
C47 C31 C44 C43 -91.6(3) . . . . ?
C48 O11 C47 O10 1.1(6) . . . . ?
C48 O11 C47 C31 176.5(4) . . . . ?
C49 C43 C44 O12 -62.4(5) . . . . ?
C49 C43 C44 C31 120.0(4) . . . . ?
C50 C8 C32 C31 75.6(5) . . . . ?
C50 C8 C32 C33 -171.7(3) . . . . ?
C50 C8 C32 C40 -49.6(5) . . . . ?
C50 C8 C54 N34 176.4(3) . . . . ?
C50 C8 C54 C53 -4.4(5) . . . . ?
C50 C51 C52 C53 0.5(7) . . . . ?
C51 C52 C53 C54 0.6(7) . . . . ?
C52 C53 C54 C8 1.3(6) . . . . ?
C52 C53 C54 N34 -179.6(4) . . . . ?
C54 C8 C32 C31 -105.7(3) . . . . ?
C54 C8 C32 C33 6.9(4) . . . . ?
C54 C8 C32 C40 129.1(3) . . . . ?
C54 C8 C50 C51 5.4(5) . . . . ?
C54 N34 C35 O7 -163.7(3) . . . . ?
C54 N34 C35 O15 16.2(7) . . . . ?
